data_7028843
loop_
_publ_author_name
'Hu, Peng'
'Wang, Xiufeng'
'Ma, Yue'
'Wang, Qinglun'
'Li, Licun'
'Liao, Daizheng'

_publ_section_title
;
 A new family of Ln-radical chains (Ln = Nd, Sm, Gd, Tb and Dy):
 synthesis, structure, and magnetic properties.
;
_journal_issue 5
_journal_name_full 'Dalton transactions (Cambridge, England : 2003)'
_journal_page_first 2234
_journal_page_last 2243
_journal_paper_doi 10.1039/c3dt52959b
_journal_volume 43
_journal_year 2014
_chemical_formula_sum 'C58 H42 Br2 F36 N4 Nd2 O18'
_chemical_formula_weight 2215.26
_chemical_name_systematic
; 
 ? 
;
_space_group_IT_number 14
_symmetry_cell_setting monoclinic
_symmetry_space_group_name_Hall '-P 2ybc'
_symmetry_space_group_name_H-M 'P 1 21/c 1'
_atom_sites_solution_hydrogens geom
_atom_sites_solution_primary direct
_atom_sites_solution_secondary difmap
_audit_creation_method SHELXL-97
_cell_angle_alpha 90.00
_cell_angle_beta 98.53(3)
_cell_angle_gamma 90.00
_cell_formula_units_Z 4
_cell_length_a 11.721(2)
_cell_length_b 19.431(4)
_cell_length_c 34.305(7)
_cell_measurement_reflns_used 16464
_cell_measurement_temperature 113(2)
_cell_measurement_theta_max 27.9064
_cell_measurement_theta_min 1.5924
_cell_volume 7727(3)
_computing_cell_refinement 'CrystalClear (Rigaku/MSC Inc., 2005)'
_computing_data_collection 'CrystalClear (Rigaku/MSC Inc., 2005)'
_computing_data_reduction 'CrystalClear (Rigaku/MSC Inc., 2005)'
_computing_molecular_graphics 'Bruker SHELXTL'
_computing_publication_material 'Bruker SHELXTL'
_computing_structure_refinement 'SHELXL-97 (Sheldrick, 1997)'
_computing_structure_solution 'SHELXS-97 (Sheldrick, 1990)'
_diffrn_ambient_temperature 113(2)
_diffrn_measured_fraction_theta_full 0.996
_diffrn_measured_fraction_theta_max 0.996
_diffrn_measurement_device_type 'CCD area detector'
_diffrn_measurement_method 'profile data from \w-scans'
_diffrn_radiation_monochromator graphite
_diffrn_radiation_source 'fine-focus sealed tube'
_diffrn_radiation_type MoK\a
_diffrn_radiation_wavelength 0.71073
_diffrn_reflns_av_R_equivalents 0.0739
_diffrn_reflns_av_sigmaI/netI 0.0671
_diffrn_reflns_limit_h_max 12
_diffrn_reflns_limit_h_min -13
_diffrn_reflns_limit_k_max 23
_diffrn_reflns_limit_k_min -20
_diffrn_reflns_limit_l_max 40
_diffrn_reflns_limit_l_min -40
_diffrn_reflns_number 46266
_diffrn_reflns_theta_full 25.02
_diffrn_reflns_theta_max 25.01
_diffrn_reflns_theta_min 1.59
_exptl_absorpt_coefficient_mu 2.517
_exptl_absorpt_correction_T_max 1.000
_exptl_absorpt_correction_T_min 0.771
_exptl_absorpt_correction_type multi-scan
_exptl_absorpt_process_details CrystalClear
_exptl_crystal_colour Darkgreen
_exptl_crystal_density_diffrn 1.904
_exptl_crystal_density_method 'not measured'
_exptl_crystal_description Prism
_exptl_crystal_F_000 4304
_exptl_crystal_size_max 0.14
_exptl_crystal_size_mid 0.12
_exptl_crystal_size_min 0.10
_refine_diff_density_max 1.318
_refine_diff_density_min -1.345
_refine_diff_density_rms 0.122
_refine_ls_extinction_method none
_refine_ls_goodness_of_fit_ref 1.042
_refine_ls_hydrogen_treatment constr
_refine_ls_matrix_type full
_refine_ls_number_parameters 1091
_refine_ls_number_reflns 13555
_refine_ls_number_restraints 0
_refine_ls_restrained_S_all 1.042
_refine_ls_R_factor_all 0.0576
_refine_ls_R_factor_gt 0.0462
_refine_ls_shift/su_max 0.004
_refine_ls_shift/su_mean 0.000
_refine_ls_structure_factor_coef Fsqd
_refine_ls_weighting_details 'calc w=1/[\s^2^(Fo^2^)+(0.0500P)^2^+6.0000P] where P=(Fo^2^+2Fc^2^)/3'
_refine_ls_weighting_scheme calc
_refine_ls_wR_factor_gt 0.1027
_refine_ls_wR_factor_ref 0.1087
_reflns_number_gt 11572
_reflns_number_total 13555
_reflns_threshold_expression >2sigma(I)
_cod_data_source_file c3dt52959b.txt
_cod_data_source_block Nd
_cod_depositor_comments
;
The following automatic conversions were performed:

'_exptl_absorpt_correction_type' value 'Multi-scan' changed to
'multi-scan' according to
/usr/data/users/saulius/automatic-downloads/current/RSC/lib/dictionaries/cif_core.dic
dictionary named 'cif_core.dic' version 2.4.2 from 2011-04-26.

Automatic conversion script
Id: cif_fix_values 2281 2013-09-26 08:29:07Z andrius 
;
_cod_original_cell_volume 7726(3)
_cod_original_sg_symbol_H-M P21/c
_cod_database_code 7028843

loop_
_symmetry_equiv_pos_as_xyz
'x, y, z'
'-x, y+1/2, -z+1/2'
'-x, -y, -z'
'x, -y-1/2, z-1/2'

loop_
_atom_site_label
_atom_site_type_symbol
_atom_site_fract_x
_atom_site_fract_y
_atom_site_fract_z
_atom_site_U_iso_or_equiv
_atom_site_adp_type
_atom_site_occupancy
_atom_site_symmetry_multiplicity
_atom_site_calc_flag
_atom_site_refinement_flags
Nd1 Nd 0.329207(19) 0.271959(13) 0.946476(7) 0.01872(8) Uani 1 1 d .
Nd2 Nd 0.28648(2) 0.245730(14) 0.697687(7) 0.02147(8) Uani 1 1 d .
Br3 Br 0.72560(4) 0.34210(3) 1.032534(18) 0.03853(15) Uani 1 1 d .
Br4 Br -0.07811(4) 0.29510(3) 0.842977(18) 0.04328(16) Uani 1 1 d .
O12 O 0.3885(3) 0.19509(18) 0.75913(9) 0.0239(7) Uani 1 1 d .
O4 O 0.3077(3) 0.19066(18) 0.99884(10) 0.0277(8) Uani 1 1 d .
O3 O 0.2900(3) 0.34115(18) 1.00230(9) 0.0231(7) Uani 1 1 d .
O8 O 0.1328(3) 0.23218(19) 0.93518(10) 0.0311(8) Uani 1 1 d .
O13 O 0.2573(3) 0.32584(19) 0.74897(9) 0.0280(8) Uani 1 1 d .
O7 O 0.4619(2) 0.36905(17) 0.95126(9) 0.0216(7) Uani 1 1 d .
N2 N 0.2490(3) 0.3299(2) 1.03475(11) 0.0204(9) Uani 1 1 d .
O17 O 0.2291(3) 0.12768(18) 0.69797(9) 0.0249(7) Uani 1 1 d .
O11 O 0.3689(2) 0.29179(17) 0.88037(9) 0.0214(7) Uani 1 1 d .
O9 O 0.3213(3) 0.16242(18) 0.91226(10) 0.0281(8) Uani 1 1 d .
N3 N 0.4092(3) 0.2663(2) 0.85071(10) 0.0188(8) Uani 1 1 d .
C34 C 0.0306(4) 0.2354(3) 0.82538(14) 0.0259(11) Uani 1 1 d .
N4 N 0.4190(3) 0.2198(2) 0.79408(10) 0.0178(8) Uani 1 1 d .
F17 F 0.6015(3) 0.4861(2) 0.98081(10) 0.0581(11) Uani 1 1 d .
O6 O 0.2224(2) 0.37186(18) 0.91960(9) 0.0234(7) Uani 1 1 d .
O5 O 0.5099(3) 0.21605(18) 0.96670(10) 0.0265(8) Uani 1 1 d .
O15 O 0.1954(3) 0.3465(2) 0.66201(10) 0.0329(9) Uani 1 1 d .
O18 O 0.4457(3) 0.17501(19) 0.68286(9) 0.0271(8) Uani 1 1 d .
C37 C 0.3468(4) 0.2341(2) 0.82041(13) 0.0182(10) Uani 1 1 d .
O1 O 0.7673(3) 0.2157(2) 1.08165(12) 0.0402(10) Uani 1 1 d .
O10 O -0.1197(3) 0.1587(2) 0.80259(10) 0.0343(9) Uani 1 1 d .
O16 O 0.4288(3) 0.33311(19) 0.69509(10) 0.0305(8) Uani 1 1 d .
F16 F 0.6517(3) 0.43213(19) 0.93291(12) 0.0599(11) Uani 1 1 d .
N1 N 0.2316(3) 0.2965(2) 1.09349(10) 0.0244(9) Uani 1 1 d .
F22 F 0.2530(3) 0.40722(18) 0.81603(9) 0.0423(8) Uani 1 1 d .
C8 C 0.3062(4) 0.3021(3) 1.06733(13) 0.0221(11) Uani 1 1 d .
F29 F 0.6046(3) 0.1253(2) 0.63860(10) 0.0555(10) Uani 1 1 d .
C3 C 0.6197(4) 0.2925(3) 1.05837(14) 0.0253(11) Uani 1 1 d .
F28 F 0.5962(3) 0.02687(18) 0.66493(11) 0.0498(9) Uani 1 1 d .
C38 C 0.5313(4) 0.2820(3) 0.84395(13) 0.0204(10) Uani 1 1 d .
F15 F 0.1707(3) 0.5336(2) 0.87920(11) 0.0548(10) Uani 1 1 d .
C35 C 0.1451(4) 0.2554(3) 0.83109(14) 0.0224(11) Uani 1 1 d .
H35 H 0.1679 0.2956 0.8447 0.027 Uiso 1 1 calc R
C41 C 0.5432(4) 0.2293(3) 0.81087(13) 0.0212(10) Uani 1 1 d .
C11 C 0.0457(4) 0.3482(3) 1.10546(15) 0.0389(15) Uani 1 1 d .
H11A H 0.0363 0.3167 1.1263 0.058 Uiso 1 1 calc R
H11B H -0.0287 0.3632 1.0928 0.058 Uiso 1 1 calc R
H11C H 0.0898 0.3872 1.1162 0.058 Uiso 1 1 calc R
C26 C 0.2465(4) 0.1167(3) 0.90448(15) 0.0312(12) Uani 1 1 d .
F1 F 0.2605(3) 0.1286(2) 1.06566(10) 0.0532(10) Uani 1 1 d .
F18 F 0.5640(3) 0.5274(2) 0.92336(12) 0.0648(11) Uani 1 1 d .
C20 C 0.5687(4) 0.4690(3) 0.94395(15) 0.0299(12) Uani 1 1 d .
F5 F 0.6617(3) 0.1166(2) 0.94126(11) 0.0671(12) Uani 1 1 d .
F3 F 0.3677(4) 0.0435(2) 1.05663(13) 0.0726(13) Uani 1 1 d .
C12 C 0.1327(4) 0.3582(3) 1.04028(14) 0.0240(11) Uani 1 1 d .
F33 F 0.1633(4) 0.5150(2) 0.62900(16) 0.1010(18) Uani 1 1 d .
O14 O 0.0843(3) 0.2473(2) 0.70477(11) 0.0327(9) Uani 1 1 d .
C43 C 0.6112(4) 0.2530(3) 0.77900(14) 0.0282(12) Uani 1 1 d .
H43A H 0.6135 0.2167 0.7601 0.042 Uiso 1 1 calc R
H43B H 0.6884 0.2645 0.7907 0.042 Uiso 1 1 calc R
H43C H 0.5747 0.2928 0.7660 0.042 Uiso 1 1 calc R
F36 F 0.5322(3) 0.50234(19) 0.70118(12) 0.0589(10) Uani 1 1 d .
F31 F 0.0781(3) 0.4252(2) 0.60356(10) 0.0573(10) Uani 1 1 d .
F4 F 0.6971(3) 0.0833(2) 1.00087(11) 0.0671(12) Uani 1 1 d .
C21 C 0.4531(4) 0.4297(3) 0.93864(13) 0.0232(11) Uani 1 1 d .
C6 C 0.4650(4) 0.2259(3) 1.09789(14) 0.0282(12) Uani 1 1 d .
H6 H 0.4138 0.2039 1.1121 0.034 Uiso 1 1 calc R
F8 F 0.2107(3) 0.0090(2) 0.87081(12) 0.0611(10) Uani 1 1 d .
F24 F 0.2775(4) 0.46409(19) 0.76410(11) 0.0611(11) Uani 1 1 d .
C40 C 0.5294(4) 0.3567(3) 0.83038(16) 0.0311(12) Uani 1 1 d .
H40A H 0.4790 0.3612 0.8058 0.047 Uiso 1 1 calc R
H40B H 0.6060 0.3706 0.8270 0.047 Uiso 1 1 calc R
H40C H 0.5022 0.3855 0.8498 0.047 Uiso 1 1 calc R
C9 C 0.1089(4) 0.3121(3) 1.07528(13) 0.0257(11) Uani 1 1 d .
C50 C 0.2739(4) 0.0715(3) 0.69272(15) 0.0278(11) Uani 1 1 d .
F30 F 0.6608(3) 0.1117(2) 0.70053(10) 0.0554(10) Uani 1 1 d .
F9 F 0.3620(3) 0.06428(19) 0.86229(12) 0.0645(11) Uani 1 1 d .
F23 F 0.1119(3) 0.4645(2) 0.78392(11) 0.0664(12) Uani 1 1 d .
C33 C 0.1910(4) 0.1536(3) 0.79648(14) 0.0264(11) Uani 1 1 d .
H33 H 0.2450 0.1264 0.7863 0.032 Uiso 1 1 calc R
F20 F -0.1324(3) 0.2496(3) 0.67137(13) 0.0831(15) Uani 1 1 d .
C22 C 0.3559(4) 0.4645(3) 0.92072(14) 0.0286(12) Uani 1 1 d .
H22 H 0.3626 0.5100 0.9130 0.034 Uiso 1 1 calc R
F25 F 0.1858(4) 0.0039(2) 0.73667(13) 0.0731(12) Uani 1 1 d .
C7 C 0.4273(4) 0.2805(3) 1.07358(13) 0.0212(10) Uani 1 1 d .
C52 C 0.4606(4) 0.1125(3) 0.67950(14) 0.0259(11) Uani 1 1 d .
C53 C 0.5817(4) 0.0938(3) 0.67076(16) 0.0341(13) Uani 1 1 d .
F26 F 0.0925(3) 0.0193(2) 0.68032(14) 0.0737(13) Uani 1 1 d .
C2 C 0.6563(4) 0.2360(3) 1.08090(15) 0.0310(12) Uani 1 1 d .
F34 F 0.6183(3) 0.4188(2) 0.67900(14) 0.0774(14) Uani 1 1 d .
C17 C 0.4740(4) 0.1193(3) 1.00540(15) 0.0315(12) Uani 1 1 d .
H17 H 0.5048 0.0779 1.0157 0.038 Uiso 1 1 calc R
C23 C 0.2479(4) 0.4324(3) 0.91407(14) 0.0267(11) Uani 1 1 d .
C51 C 0.3842(4) 0.0586(3) 0.68359(16) 0.0337(13) Uani 1 1 d .
H51 H 0.4071 0.0135 0.6802 0.040 Uiso 1 1 calc R
C4 C 0.5066(4) 0.3153(3) 1.05373(13) 0.0221(10) Uani 1 1 d .
H4 H 0.4836 0.3531 1.0378 0.027 Uiso 1 1 calc R
F27 F 0.2358(3) -0.0492(2) 0.68865(16) 0.0835(15) Uani 1 1 d .
F2 F 0.2131(4) 0.0620(2) 1.01656(12) 0.0750(13) Uani 1 1 d .
C32 C 0.0767(4) 0.1331(3) 0.79185(15) 0.0278(12) Uani 1 1 d .
H32 H 0.0544 0.0919 0.7792 0.033 Uiso 1 1 calc R
C16 C 0.3650(4) 0.1392(3) 1.01191(15) 0.0310(12) Uani 1 1 d .
F32 F 0.0476(4) 0.4602(3) 0.65962(12) 0.0789(14) Uani 1 1 d .
C45 C 0.0216(4) 0.2918(3) 0.71731(16) 0.0357(13) Uani 1 1 d .
C36 C 0.2260(4) 0.2141(3) 0.81603(13) 0.0195(10) Uani 1 1 d .
C39 C 0.6133(4) 0.2716(3) 0.88214(14) 0.0298(12) Uani 1 1 d .
H39A H 0.5972 0.3051 0.9012 0.045 Uiso 1 1 calc R
H39B H 0.6914 0.2769 0.8773 0.045 Uiso 1 1 calc R
H39C H 0.6031 0.2262 0.8921 0.045 Uiso 1 1 calc R
C57 C 0.4266(4) 0.3975(3) 0.68821(15) 0.0307(12) Uani 1 1 d .
C46 C 0.0561(4) 0.3486(3) 0.74000(16) 0.0363(14) Uani 1 1 d .
H46 H 0.0003 0.3795 0.7457 0.044 Uiso 1 1 calc R
C24 C 0.1448(5) 0.4781(3) 0.89826(19) 0.0420(15) Uani 1 1 d .
F21 F -0.1462(3) 0.2377(3) 0.73158(14) 0.106(2) Uani 1 1 d .
C44 C -0.1078(5) 0.2777(4) 0.70581(18) 0.0500(18) Uani 1 1 d .
C5 C 0.5780(4) 0.2035(3) 1.10142(15) 0.0322(12) Uani 1 1 d .
H5 H 0.6019 0.1663 1.1177 0.039 Uiso 1 1 calc R
C28 C 0.0848(4) 0.1765(3) 0.92557(16) 0.0355(13) Uani 1 1 d .
F35 F 0.5802(4) 0.4177(2) 0.73806(12) 0.0867(16) Uani 1 1 d .
F7 F 0.3526(3) 0.0148(2) 0.91751(12) 0.0634(11) Uani 1 1 d .
C18 C 0.5381(4) 0.1608(3) 0.98356(15) 0.0305(12) Uani 1 1 d .
C27 C 0.1310(5) 0.1186(3) 0.90979(16) 0.0391(14) Uani 1 1 d .
H27 H 0.0842 0.0807 0.9027 0.047 Uiso 1 1 calc R
C49 C 0.1974(5) 0.0094(3) 0.6985(2) 0.0432(15) Uani 1 1 d .
F19 F -0.1700(3) 0.3343(3) 0.70413(17) 0.1005(18) Uani 1 1 d .
C13 C 0.1516(4) 0.4333(3) 1.05035(19) 0.0428(15) Uani 1 1 d .
H13A H 0.1994 0.4374 1.0755 0.064 Uiso 1 1 calc R
H13B H 0.0786 0.4550 1.0514 0.064 Uiso 1 1 calc R
H13C H 0.1889 0.4551 1.0305 0.064 Uiso 1 1 calc R
C47 C 0.1697(4) 0.3613(3) 0.75447(14) 0.0301(12) Uani 1 1 d .
C54 C 0.1304(5) 0.4528(3) 0.63701(19) 0.0473(16) Uani 1 1 d .
C19 C 0.6596(5) 0.1362(4) 0.97838(19) 0.0471(16) Uani 1 1 d .
C31 C -0.0053(4) 0.1744(3) 0.80628(14) 0.0250(11) Uani 1 1 d .
C48 C 0.2008(5) 0.4247(3) 0.77976(17) 0.0418(14) Uani 1 1 d .
C58 C 0.5404(5) 0.4331(3) 0.70211(18) 0.0403(14) Uani 1 1 d .
C1 C 0.7968(5) 0.1478(3) 1.0956(2) 0.0489(17) Uani 1 1 d .
H1A H 0.7398 0.1159 1.0835 0.073 Uiso 1 1 calc R
H1B H 0.7995 0.1465 1.1237 0.073 Uiso 1 1 calc R
H1C H 0.8710 0.1355 1.0890 0.073 Uiso 1 1 calc R
C56 C 0.3350(5) 0.4363(3) 0.66952(16) 0.0375(13) Uani 1 1 d .
H56 H 0.3460 0.4829 0.6652 0.045 Uiso 1 1 calc R
C15 C 0.3019(5) 0.0925(3) 1.03809(18) 0.0450(15) Uani 1 1 d .
C14 C 0.0478(4) 0.3488(3) 1.00289(15) 0.0376(14) Uani 1 1 d .
H14A H 0.0726 0.3752 0.9820 0.056 Uiso 1 1 calc R
H14B H -0.0272 0.3642 1.0072 0.056 Uiso 1 1 calc R
H14C H 0.0442 0.3010 0.9957 0.056 Uiso 1 1 calc R
C25 C 0.2918(5) 0.0501(3) 0.88877(18) 0.0430(15) Uani 1 1 d .
C55 C 0.2258(5) 0.4070(3) 0.65691(16) 0.0345(13) Uani 1 1 d .
F13 F 0.0663(3) 0.4445(2) 0.87543(16) 0.0923(17) Uani 1 1 d .
C30 C -0.1564(4) 0.0994(3) 0.77959(17) 0.0416(15) Uani 1 1 d .
H30A H -0.1324 0.1034 0.7541 0.062 Uiso 1 1 calc R
H30B H -0.2389 0.0959 0.7766 0.062 Uiso 1 1 calc R
H30C H -0.1224 0.0590 0.7926 0.062 Uiso 1 1 calc R
F6 F 0.7354(3) 0.1863(2) 0.98602(16) 0.0849(15) Uani 1 1 d .
F14 F 0.0977(3) 0.5008(2) 0.92916(13) 0.0832(16) Uani 1 1 d .
C42 C 0.5859(4) 0.1588(3) 0.82655(15) 0.0293(12) Uani 1 1 d .
H42A H 0.5399 0.1434 0.8458 0.044 Uiso 1 1 calc R
H42B H 0.6651 0.1623 0.8385 0.044 Uiso 1 1 calc R
H42C H 0.5795 0.1265 0.8052 0.044 Uiso 1 1 calc R
C10 C 0.0537(4) 0.2428(3) 1.06313(17) 0.0381(14) Uani 1 1 d .
H10A H 0.0927 0.2223 1.0433 0.057 Uiso 1 1 calc R
H10B H -0.0262 0.2495 1.0527 0.057 Uiso 1 1 calc R
H10C H 0.0597 0.2131 1.0857 0.057 Uiso 1 1 calc R
F12 F -0.0881(3) 0.2304(2) 0.93899(13) 0.0655(12) Uani 1 1 d .
F10 F -0.1090(3) 0.1440(3) 0.90379(18) 0.111(2) Uani 1 1 d .
F11 F -0.0449(4) 0.1341(3) 0.96465(19) 0.133(3) Uani 1 1 d .
C29 C -0.0420(5) 0.1701(4) 0.9337(2) 0.0543(18) Uani 1 1 d .
O2 O 0.2554(3) 0.2732(2) 1.12855(10) 0.0394(10) Uani 1 1 d .

loop_
_atom_site_aniso_label
_atom_site_aniso_U_11
_atom_site_aniso_U_22
_atom_site_aniso_U_33
_atom_site_aniso_U_23
_atom_site_aniso_U_13
_atom_site_aniso_U_12
Nd1 0.01916(13) 0.01984(15) 0.01796(14) -0.00160(11) 0.00539(9) -0.00042(10)
Nd2 0.02286(14) 0.02350(16) 0.01818(14) -0.00241(11) 0.00346(10) -0.00109(10)
Br3 0.0207(2) 0.0392(4) 0.0574(4) 0.0120(3) 0.0112(2) -0.0015(2)
Br4 0.0188(2) 0.0512(4) 0.0601(4) -0.0250(3) 0.0067(2) 0.0023(2)
O12 0.0237(16) 0.028(2) 0.0196(17) -0.0041(16) 0.0035(13) -0.0002(14)
O4 0.0312(18) 0.024(2) 0.0285(18) 0.0025(17) 0.0081(15) 0.0005(15)
O3 0.0246(16) 0.031(2) 0.0152(16) 0.0005(15) 0.0068(13) 0.0028(14)
O8 0.0249(17) 0.034(2) 0.035(2) -0.0055(18) 0.0043(15) -0.0058(15)
O13 0.0279(17) 0.030(2) 0.0264(18) 0.0000(17) 0.0048(14) 0.0051(15)
O7 0.0243(16) 0.022(2) 0.0194(17) -0.0019(15) 0.0053(13) -0.0020(13)
N2 0.0173(18) 0.026(2) 0.019(2) -0.0060(18) 0.0064(15) -0.0017(16)
O17 0.0250(16) 0.023(2) 0.0270(18) -0.0055(16) 0.0048(14) -0.0003(14)
O11 0.0219(16) 0.028(2) 0.0162(16) -0.0023(15) 0.0088(13) 0.0010(14)
O9 0.0346(18) 0.023(2) 0.0287(19) -0.0083(17) 0.0111(15) -0.0058(15)
N3 0.0162(18) 0.026(2) 0.0146(19) -0.0011(17) 0.0033(15) -0.0026(15)
C34 0.021(2) 0.036(3) 0.021(2) 0.000(2) 0.0051(19) 0.002(2)
N4 0.0193(18) 0.022(2) 0.0115(18) -0.0022(17) 0.0022(14) 0.0005(16)
F17 0.049(2) 0.082(3) 0.042(2) -0.020(2) 0.0028(16) -0.0298(19)
O6 0.0192(15) 0.026(2) 0.0247(18) -0.0002(16) 0.0034(13) 0.0015(14)
O5 0.0226(16) 0.025(2) 0.0320(19) 0.0011(17) 0.0051(14) 0.0023(14)
O15 0.0348(19) 0.035(2) 0.0271(19) 0.0067(18) -0.0021(15) 0.0027(16)
O18 0.0245(17) 0.029(2) 0.0286(19) -0.0028(17) 0.0060(14) 0.0025(14)
C37 0.020(2) 0.019(3) 0.016(2) 0.001(2) 0.0037(18) -0.0015(18)
O1 0.0213(18) 0.043(3) 0.058(3) 0.018(2) 0.0100(17) 0.0080(16)
O10 0.0179(16) 0.047(3) 0.039(2) -0.0182(19) 0.0055(15) -0.0083(15)
O16 0.0289(18) 0.031(2) 0.0322(19) -0.0007(18) 0.0049(15) -0.0001(15)
F16 0.0340(17) 0.043(2) 0.110(3) -0.028(2) 0.0366(19) -0.0158(16)
N1 0.0216(19) 0.040(3) 0.0126(19) -0.0037(19) 0.0049(15) -0.0022(18)
F22 0.057(2) 0.035(2) 0.0337(17) -0.0068(16) 0.0042(15) -0.0009(15)
C8 0.020(2) 0.030(3) 0.018(2) -0.003(2) 0.0059(18) -0.0057(19)
F29 0.049(2) 0.064(3) 0.061(2) 0.025(2) 0.0334(18) 0.0270(18)
C3 0.024(2) 0.027(3) 0.026(3) -0.001(2) 0.0041(19) -0.001(2)
F28 0.0429(18) 0.037(2) 0.073(2) -0.0041(19) 0.0192(17) 0.0161(15)
C38 0.016(2) 0.027(3) 0.019(2) -0.003(2) 0.0060(17) -0.0087(19)
F15 0.0449(19) 0.047(2) 0.072(2) 0.025(2) 0.0066(17) 0.0136(17)
C35 0.019(2) 0.025(3) 0.022(2) -0.003(2) -0.0014(18) -0.0004(19)
C41 0.016(2) 0.026(3) 0.020(2) 0.001(2) -0.0004(18) -0.0005(18)
C11 0.024(3) 0.063(4) 0.032(3) -0.003(3) 0.012(2) 0.008(3)
C26 0.044(3) 0.027(3) 0.023(3) 0.001(2) 0.007(2) -0.004(2)
F1 0.062(2) 0.049(2) 0.055(2) 0.008(2) 0.0301(18) -0.0042(18)
F18 0.046(2) 0.043(2) 0.099(3) 0.034(2) -0.0091(19) -0.0218(17)
C20 0.034(3) 0.019(3) 0.036(3) -0.001(3) 0.003(2) -0.004(2)
F5 0.072(3) 0.078(3) 0.057(2) 0.003(2) 0.031(2) 0.040(2)
F3 0.081(3) 0.053(3) 0.089(3) 0.045(2) 0.030(2) 0.019(2)
C12 0.018(2) 0.030(3) 0.025(3) 0.002(2) 0.0068(19) 0.004(2)
F33 0.085(3) 0.049(3) 0.152(5) 0.053(3) -0.039(3) -0.004(2)
O14 0.0241(17) 0.037(2) 0.037(2) -0.0007(18) 0.0042(15) 0.0021(16)
C43 0.022(2) 0.040(3) 0.025(3) -0.006(2) 0.009(2) -0.005(2)
F36 0.056(2) 0.030(2) 0.090(3) 0.000(2) 0.0082(19) -0.0100(16)
F31 0.058(2) 0.062(3) 0.046(2) -0.001(2) -0.0117(17) 0.0196(19)
F4 0.064(2) 0.070(3) 0.070(3) 0.023(2) 0.017(2) 0.040(2)
C21 0.028(2) 0.024(3) 0.019(2) -0.004(2) 0.0079(19) -0.004(2)
C6 0.025(2) 0.035(3) 0.025(3) -0.002(2) 0.006(2) -0.002(2)
F8 0.064(2) 0.038(2) 0.079(3) -0.028(2) 0.003(2) -0.0111(18)
F24 0.106(3) 0.028(2) 0.055(2) -0.0041(19) 0.030(2) -0.016(2)
C40 0.033(3) 0.027(3) 0.036(3) -0.001(3) 0.011(2) -0.006(2)
C9 0.017(2) 0.040(3) 0.021(2) 0.000(2) 0.0060(18) -0.001(2)
C50 0.029(3) 0.023(3) 0.029(3) -0.005(2) 0.001(2) 0.002(2)
F30 0.0274(16) 0.074(3) 0.060(2) -0.016(2) -0.0090(15) 0.0140(16)
F9 0.084(3) 0.040(2) 0.079(3) -0.025(2) 0.045(2) -0.006(2)
F23 0.076(3) 0.055(3) 0.067(2) -0.022(2) 0.005(2) 0.034(2)
C33 0.021(2) 0.031(3) 0.028(3) -0.006(2) 0.0081(19) -0.002(2)
F20 0.036(2) 0.139(5) 0.070(3) -0.024(3) -0.0071(19) 0.008(2)
C22 0.034(3) 0.025(3) 0.027(3) 0.001(2) 0.006(2) 0.002(2)
F25 0.091(3) 0.057(3) 0.078(3) 0.009(2) 0.035(2) -0.019(2)
C7 0.019(2) 0.029(3) 0.015(2) -0.002(2) 0.0005(17) 0.0011(19)
C52 0.026(2) 0.031(3) 0.020(2) -0.006(2) 0.0014(19) 0.006(2)
C53 0.034(3) 0.033(3) 0.035(3) 0.000(3) 0.003(2) 0.011(2)
F26 0.040(2) 0.054(3) 0.118(4) 0.011(3) -0.017(2) -0.0206(18)
C2 0.020(2) 0.038(3) 0.035(3) -0.003(3) 0.004(2) 0.001(2)
F34 0.044(2) 0.067(3) 0.128(4) -0.038(3) 0.035(2) -0.0131(19)
C17 0.038(3) 0.023(3) 0.034(3) 0.003(3) 0.006(2) 0.004(2)
C23 0.033(3) 0.025(3) 0.024(3) -0.002(2) 0.009(2) 0.007(2)
C51 0.033(3) 0.025(3) 0.044(3) -0.009(3) 0.006(2) 0.002(2)
C4 0.022(2) 0.023(3) 0.021(2) -0.005(2) 0.0028(18) 0.0019(19)
F27 0.067(3) 0.029(2) 0.166(5) -0.027(3) 0.054(3) -0.0092(19)
F2 0.089(3) 0.062(3) 0.072(3) 0.010(2) 0.002(2) -0.045(2)
C32 0.024(2) 0.027(3) 0.032(3) -0.011(2) 0.005(2) -0.005(2)
C16 0.044(3) 0.025(3) 0.024(3) 0.002(2) 0.005(2) 0.001(2)
F32 0.076(3) 0.095(4) 0.066(3) 0.002(3) 0.015(2) 0.051(3)
C45 0.030(3) 0.046(4) 0.031(3) 0.006(3) 0.004(2) 0.002(3)
C36 0.015(2) 0.027(3) 0.017(2) -0.001(2) 0.0029(17) -0.0027(18)
C39 0.018(2) 0.046(4) 0.024(3) -0.007(3) -0.0013(19) 0.002(2)
C57 0.037(3) 0.027(3) 0.030(3) 0.000(3) 0.013(2) -0.002(2)
C46 0.033(3) 0.043(4) 0.035(3) 0.006(3) 0.012(2) 0.023(3)
C24 0.032(3) 0.032(4) 0.061(4) 0.012(3) 0.004(3) 0.005(2)
F21 0.040(2) 0.178(6) 0.096(3) 0.068(4) 0.000(2) -0.031(3)
C44 0.033(3) 0.079(5) 0.037(3) 0.005(4) 0.003(3) 0.014(3)
C5 0.027(3) 0.035(3) 0.034(3) 0.008(3) 0.004(2) 0.003(2)
C28 0.026(3) 0.047(4) 0.033(3) -0.001(3) 0.004(2) -0.007(2)
F35 0.106(3) 0.074(3) 0.066(3) 0.032(3) -0.035(2) -0.058(3)
F7 0.080(3) 0.035(2) 0.070(3) -0.004(2) -0.006(2) 0.0133(19)
C18 0.034(3) 0.030(3) 0.026(3) -0.008(3) -0.001(2) 0.004(2)
C27 0.043(3) 0.032(4) 0.043(3) -0.011(3) 0.009(3) -0.015(3)
C49 0.033(3) 0.031(4) 0.065(4) -0.006(3) 0.008(3) -0.002(2)
F19 0.041(2) 0.103(4) 0.151(5) -0.024(4) -0.006(3) 0.033(2)
C13 0.028(3) 0.035(4) 0.070(4) -0.003(3) 0.026(3) 0.002(2)
C47 0.040(3) 0.029(3) 0.023(3) 0.002(2) 0.013(2) 0.009(2)
C54 0.052(4) 0.039(4) 0.050(4) 0.011(3) 0.004(3) 0.008(3)
C19 0.044(3) 0.044(4) 0.056(4) 0.003(3) 0.016(3) 0.014(3)
C31 0.017(2) 0.033(3) 0.025(3) -0.004(2) 0.0009(19) -0.004(2)
C48 0.057(4) 0.035(4) 0.034(3) -0.003(3) 0.009(3) 0.009(3)
C58 0.045(3) 0.028(3) 0.048(4) 0.003(3) 0.008(3) -0.004(3)
C1 0.033(3) 0.042(4) 0.073(4) 0.019(4) 0.012(3) 0.013(3)
C56 0.047(3) 0.028(3) 0.038(3) 0.007(3) 0.008(3) 0.000(3)
C15 0.054(4) 0.036(4) 0.044(4) 0.010(3) 0.004(3) -0.004(3)
C14 0.023(3) 0.062(4) 0.027(3) 0.006(3) 0.003(2) 0.004(2)
C25 0.049(3) 0.035(4) 0.046(4) -0.008(3) 0.009(3) -0.003(3)
C55 0.042(3) 0.029(3) 0.033(3) 0.005(3) 0.005(2) 0.008(2)
F13 0.052(2) 0.050(3) 0.154(4) 0.023(3) -0.056(3) 0.0016(19)
C30 0.022(3) 0.054(4) 0.047(3) -0.015(3) 0.002(2) -0.013(2)
F6 0.0307(19) 0.065(3) 0.160(5) -0.019(3) 0.018(2) 0.0105(19)
F14 0.074(3) 0.090(4) 0.098(3) 0.032(3) 0.055(3) 0.058(3)
C42 0.021(2) 0.033(3) 0.035(3) -0.002(3) 0.005(2) 0.002(2)
C10 0.023(3) 0.041(4) 0.048(3) 0.011(3) 0.000(2) -0.003(2)
F12 0.0321(18) 0.068(3) 0.099(3) -0.015(3) 0.0156(19) -0.0053(18)
F10 0.035(2) 0.111(4) 0.184(5) -0.080(4) 0.012(3) -0.025(2)
F11 0.059(3) 0.161(6) 0.196(6) 0.126(5) 0.076(4) 0.039(3)
C29 0.036(3) 0.052(5) 0.077(5) -0.019(4) 0.014(3) -0.017(3)
O2 0.0280(18) 0.073(3) 0.0182(18) 0.0073(19) 0.0063(14) 0.0053(18)

loop_
_atom_type_symbol
_atom_type_description
_atom_type_scat_dispersion_real
_atom_type_scat_dispersion_imag
_atom_type_scat_source
C C 0.0033 0.0016 'International Tables Vol C Tables 4.2.6.8 and 6.1.1.4'
H H 0.0000 0.0000 'International Tables Vol C Tables 4.2.6.8 and 6.1.1.4'
Br Br -0.2901 2.4595 'International Tables Vol C Tables 4.2.6.8 and 6.1.1.4'
F F 0.0171 0.0103 'International Tables Vol C Tables 4.2.6.8 and 6.1.1.4'
N N 0.0061 0.0033 'International Tables Vol C Tables 4.2.6.8 and 6.1.1.4'
Nd Nd -0.1943 3.0179 'International Tables Vol C Tables 4.2.6.8 and 6.1.1.4'
O O 0.0106 0.0060 'International Tables Vol C Tables 4.2.6.8 and 6.1.1.4'

loop_
_geom_angle_atom_site_label_1
_geom_angle_atom_site_label_2
_geom_angle_atom_site_label_3
_geom_angle
_geom_angle_site_symmetry_1
_geom_angle_site_symmetry_3
O5 Nd1 O8 133.36(13) . .
O5 Nd1 O11 93.40(11) . .
O8 Nd1 O11 102.33(11) . .
O5 Nd1 O6 149.59(11) . .
O8 Nd1 O6 76.55(12) . .
O11 Nd1 O6 71.01(11) . .
O5 Nd1 O9 73.15(12) . .
O8 Nd1 O9 70.92(12) . .
O11 Nd1 O9 71.59(11) . .
O6 Nd1 O9 122.65(12) . .
O5 Nd1 O4 71.02(11) . .
O8 Nd1 O4 73.07(12) . .
O11 Nd1 O4 148.56(11) . .
O6 Nd1 O4 134.30(10) . .
O9 Nd1 O4 77.70(11) . .
O5 Nd1 O7 78.65(11) . .
O8 Nd1 O7 147.83(12) . .
O11 Nd1 O7 74.29(11) . .
O6 Nd1 O7 72.12(11) . .
O9 Nd1 O7 133.68(10) . .
O4 Nd1 O7 126.04(11) . .
O5 Nd1 O3 106.53(11) . .
O8 Nd1 O3 90.94(11) . .
O11 Nd1 O3 137.32(11) . .
O6 Nd1 O3 73.12(11) . .
O9 Nd1 O3 149.95(11) . .
O4 Nd1 O3 74.09(11) . .
O7 Nd1 O3 73.30(10) . .
O2 Nd2 O17 81.60(13) 4_565 .
O2 Nd2 O16 94.43(13) 4_565 .
O17 Nd2 O16 151.59(11) . .
O2 Nd2 O13 144.24(13) 4_565 .
O17 Nd2 O13 123.10(11) . .
O16 Nd2 O13 75.17(11) . .
O2 Nd2 O14 95.44(12) 4_565 .
O17 Nd2 O14 74.40(12) . .
O16 Nd2 O14 134.00(12) . .
O13 Nd2 O14 70.83(12) . .
O2 Nd2 O18 73.29(12) 4_565 .
O17 Nd2 O18 71.55(11) . .
O16 Nd2 O18 80.33(12) . .
O13 Nd2 O18 135.54(11) . .
O14 Nd2 O18 145.30(12) . .
O2 Nd2 O15 68.66(14) 4_565 .
O17 Nd2 O15 131.49(12) . .
O16 Nd2 O15 70.78(12) . .
O13 Nd2 O15 75.63(12) . .
O14 Nd2 O15 71.44(12) . .
O18 Nd2 O15 129.35(11) . .
O2 Nd2 O12 140.76(13) 4_565 .
O17 Nd2 O12 73.44(11) . .
O16 Nd2 O12 93.59(12) . .
O13 Nd2 O12 74.77(11) . .
O14 Nd2 O12 106.07(11) . .
O18 Nd2 O12 70.35(11) . .
O15 Nd2 O12 149.24(12) . .
N4 O12 Nd2 132.6(3) . .
C16 O4 Nd1 132.5(3) . .
N2 O3 Nd1 136.0(3) . .
C28 O8 Nd1 135.1(3) . .
C47 O13 Nd2 131.4(3) . .
C21 O7 Nd1 133.3(3) . .
O3 N2 C8 125.9(3) . .
O3 N2 C12 120.3(4) . .
C8 N2 C12 113.3(3) . .
C50 O17 Nd2 136.1(3) . .
N3 O11 Nd1 146.0(3) . .
C26 O9 Nd1 134.6(3) . .
O11 N3 C37 125.1(3) . .
O11 N3 C38 120.8(3) . .
C37 N3 C38 113.3(3) . .
C35 C34 C31 121.8(4) . .
C35 C34 Br4 118.0(4) . .
C31 C34 Br4 120.3(3) . .
O12 N4 C37 125.5(4) . .
O12 N4 C41 121.5(3) . .
C37 N4 C41 112.7(3) . .
C23 O6 Nd1 134.4(3) . .
C18 O5 Nd1 133.8(3) . .
C55 O15 Nd2 134.9(3) . .
C52 O18 Nd2 134.3(3) . .
N3 C37 N4 106.9(4) . .
N3 C37 C36 128.2(4) . .
N4 C37 C36 124.8(4) . .
C2 O1 C1 117.3(4) . .
C31 O10 C30 116.4(4) . .
C57 O16 Nd2 135.2(3) . .
O2 N1 C8 125.7(4) . .
O2 N1 C9 121.5(3) . .
C8 N1 C9 112.4(4) . .
N2 C8 N1 107.2(4) . .
N2 C8 C7 126.6(4) . .
N1 C8 C7 126.1(4) . .
C2 C3 C4 122.3(4) . .
C2 C3 Br3 119.9(3) . .
C4 C3 Br3 117.8(4) . .
N3 C38 C39 109.4(3) . .
N3 C38 C40 105.5(4) . .
C39 C38 C40 111.6(4) . .
N3 C38 C41 99.7(3) . .
C39 C38 C41 115.4(4) . .
C40 C38 C41 113.9(4) . .
C34 C35 C36 119.0(5) . .
N4 C41 C43 110.2(4) . .
N4 C41 C42 106.0(4) . .
C43 C41 C42 110.3(4) . .
N4 C41 C38 100.1(3) . .
C43 C41 C38 116.2(4) . .
C42 C41 C38 113.3(4) . .
O9 C26 C27 128.2(5) . .
O9 C26 C25 114.1(5) . .
C27 C26 C25 117.7(5) . .
F17 C20 F16 107.1(5) . .
F17 C20 F18 106.1(5) . .
F16 C20 F18 106.7(4) . .
F17 C20 C21 111.5(4) . .
F16 C20 C21 111.9(4) . .
F18 C20 C21 113.1(4) . .
N2 C12 C13 106.1(4) . .
N2 C12 C14 110.0(4) . .
C13 C12 C14 111.6(5) . .
N2 C12 C9 98.9(4) . .
C13 C12 C9 114.7(4) . .
C14 C12 C9 114.5(4) . .
C45 O14 Nd2 132.6(4) . .
O7 C21 C22 129.0(5) . .
O7 C21 C20 113.5(4) . .
C22 C21 C20 117.5(5) . .
C7 C6 C5 120.8(5) . .
N1 C9 C10 106.0(4) . .
N1 C9 C11 109.8(4) . .
C10 C9 C11 111.1(4) . .
N1 C9 C12 99.6(3) . .
C10 C9 C12 114.5(4) . .
C11 C9 C12 114.8(5) . .
O17 C50 C51 128.2(5) . .
O17 C50 C49 114.0(4) . .
C51 C50 C49 117.8(5) . .
C32 C33 C36 120.8(4) . .
C21 C22 C23 121.3(5) . .
C6 C7 C4 119.1(4) . .
C6 C7 C8 121.7(4) . .
C4 C7 C8 119.1(4) . .
O18 C52 C51 128.7(4) . .
O18 C52 C53 113.5(4) . .
C51 C52 C53 117.7(5) . .
F30 C53 F29 108.5(5) . .
F30 C53 F28 106.4(4) . .
F29 C53 F28 106.3(4) . .
F30 C53 C52 110.5(4) . .
F29 C53 C52 111.1(4) . .
F28 C53 C52 113.8(5) . .
O1 C2 C3 117.5(4) . .
O1 C2 C5 124.2(5) . .
C3 C2 C5 118.3(4) . .
C16 C17 C18 120.7(5) . .
O6 C23 C22 129.2(5) . .
O6 C23 C24 114.2(4) . .
C22 C23 C24 116.6(5) . .
C50 C51 C52 121.1(5) . .
C3 C4 C7 118.7(5) . .
C33 C32 C31 119.9(5) . .
O4 C16 C17 128.6(5) . .
O4 C16 C15 113.7(5) . .
C17 C16 C15 117.7(5) . .
O14 C45 C46 127.6(5) . .
O14 C45 C44 113.4(6) . .
C46 C45 C44 119.0(5) . .
C33 C36 C35 119.8(4) . .
C33 C36 C37 119.3(4) . .
C35 C36 C37 120.9(4) . .
O16 C57 C56 127.7(5) . .
O16 C57 C58 113.5(5) . .
C56 C57 C58 118.8(5) . .
C47 C46 C45 122.4(5) . .
F13 C24 F15 107.9(5) . .
F13 C24 F14 107.8(5) . .
F15 C24 F14 105.9(5) . .
F13 C24 C23 112.0(5) . .
F15 C24 C23 114.9(4) . .
F14 C24 C23 107.8(5) . .
F20 C44 F21 108.3(7) . .
F20 C44 F19 105.4(5) . .
F21 C44 F19 106.4(6) . .
F20 C44 C45 112.9(5) . .
F21 C44 C45 111.1(5) . .
F19 C44 C45 112.4(6) . .
C6 C5 C2 120.6(5) . .
O8 C28 C27 128.3(5) . .
O8 C28 C29 115.4(5) . .
C27 C28 C29 116.2(5) . .
O5 C18 C17 128.5(5) . .
O5 C18 C19 113.8(5) . .
C17 C18 C19 117.7(5) . .
C28 C27 C26 120.9(5) . .
F27 C49 F26 110.3(6) . .
F27 C49 F25 106.1(6) . .
F26 C49 F25 104.7(5) . .
F27 C49 C50 115.3(5) . .
F26 C49 C50 110.4(5) . .
F25 C49 C50 109.5(5) . .
O13 C47 C46 127.6(5) . .
O13 C47 C48 113.1(5) . .
C46 C47 C48 119.3(5) . .
F33 C54 F31 107.7(5) . .
F33 C54 F32 106.5(6) . .
F31 C54 F32 105.2(5) . .
F33 C54 C55 114.7(5) . .
F31 C54 C55 111.6(5) . .
F32 C54 C55 110.7(5) . .
F6 C19 F4 107.6(6) . .
F6 C19 F5 107.1(5) . .
F4 C19 F5 106.4(5) . .
F6 C19 C18 110.9(5) . .
F4 C19 C18 114.1(5) . .
F5 C19 C18 110.4(5) . .
O10 C31 C34 117.4(4) . .
O10 C31 C32 123.8(5) . .
C34 C31 C32 118.8(4) . .
F23 C48 F22 107.8(4) . .
F23 C48 F24 107.1(5) . .
F22 C48 F24 105.8(5) . .
F23 C48 C47 114.1(5) . .
F22 C48 C47 111.1(5) . .
F24 C48 C47 110.5(4) . .
F35 C58 F34 109.9(5) . .
F35 C58 F36 105.6(5) . .
F34 C58 F36 104.4(5) . .
F35 C58 C57 111.9(5) . .
F34 C58 C57 111.6(5) . .
F36 C58 C57 113.1(5) . .
C57 C56 C55 121.9(5) . .
F2 C15 F3 107.5(5) . .
F2 C15 F1 107.1(5) . .
F3 C15 F1 106.6(5) . .
F2 C15 C16 110.1(5) . .
F3 C15 C16 114.0(5) . .
F1 C15 C16 111.2(5) . .
F7 C25 F8 107.8(5) . .
F7 C25 F9 107.2(5) . .
F8 C25 F9 106.2(5) . .
F7 C25 C26 110.8(5) . .
F8 C25 C26 114.3(5) . .
F9 C25 C26 110.2(5) . .
O15 C55 C56 127.1(5) . .
O15 C55 C54 114.2(5) . .
C56 C55 C54 118.6(5) . .
F11 C29 F10 110.8(7) . .
F11 C29 F12 108.2(6) . .
F10 C29 F12 104.2(6) . .
F11 C29 C28 109.6(6) . .
F10 C29 C28 111.8(5) . .
F12 C29 C28 112.1(5) . .
N1 O2 Nd2 167.3(4) . 4_566

loop_
_geom_bond_atom_site_label_1
_geom_bond_atom_site_label_2
_geom_bond_distance
_geom_bond_site_symmetry_2
Nd1 O5 2.389(3) .
Nd1 O8 2.405(3) .
Nd1 O11 2.413(3) .
Nd1 O6 2.417(3) .
Nd1 O9 2.426(3) .
Nd1 O4 2.433(3) .
Nd1 O7 2.435(3) .
Nd1 O3 2.439(3) .
Nd2 O2 2.374(3) 4_565
Nd2 O17 2.391(3) .
Nd2 O16 2.391(4) .
Nd2 O13 2.411(3) .
Nd2 O14 2.417(3) .
Nd2 O18 2.431(3) .
Nd2 O15 2.467(4) .
Nd2 O12 2.468(3) .
Br3 C3 1.893(5) .
Br4 C34 1.888(5) .
O12 N4 1.292(5) .
O4 C16 1.251(6) .
O3 N2 1.295(4) .
O8 C28 1.241(7) .
O13 C47 1.274(6) .
O7 C21 1.255(6) .
N2 C8 1.329(6) .
N2 C12 1.508(5) .
O17 C50 1.236(6) .
O11 N3 1.283(4) .
O9 C26 1.249(6) .
N3 C37 1.335(6) .
N3 C38 1.514(5) .
C34 C35 1.382(6) .
C34 C31 1.388(7) .
N4 C37 1.354(5) .
N4 C41 1.496(5) .
F17 C20 1.309(6) .
O6 C23 1.236(6) .
O5 C18 1.241(6) .
O15 C55 1.247(7) .
O18 C52 1.234(6) .
C37 C36 1.455(6) .
O1 C2 1.356(6) .
O1 C1 1.428(7) .
O10 C31 1.363(5) .
O10 C30 1.426(7) .
O16 C57 1.273(6) .
F16 C20 1.309(6) .
N1 O2 1.277(5) .
N1 C8 1.347(5) .
N1 C9 1.511(6) .
F22 C48 1.346(7) .
C8 C7 1.465(6) .
F29 C53 1.324(6) .
C3 C2 1.374(7) .
C3 C4 1.384(6) .
F28 C53 1.330(7) .
C38 C39 1.519(6) .
C38 C40 1.524(7) .
C38 C41 1.550(7) .
F15 C24 1.320(7) .
C35 C36 1.398(6) .
C41 C43 1.517(6) .
C41 C42 1.528(7) .
C11 C9 1.529(6) .
C26 C27 1.392(7) .
C26 C25 1.528(8) .
F1 C15 1.326(7) .
F18 C20 1.334(6) .
C20 C21 1.542(6) .
F5 C19 1.333(7) .
F3 C15 1.326(7) .
C12 C13 1.507(8) .
C12 C14 1.513(7) .
C12 C9 1.556(7) .
F33 C54 1.310(8) .
O14 C45 1.252(7) .
F36 C58 1.348(7) .
F31 C54 1.331(7) .
F4 C19 1.322(7) .
C21 C22 1.387(7) .
C6 C7 1.381(7) .
C6 C5 1.382(7) .
F8 C25 1.321(7) .
F24 C48 1.351(7) .
C9 C10 1.525(8) .
C50 C51 1.396(7) .
C50 C49 1.535(8) .
F30 C53 1.320(6) .
F9 C25 1.342(6) .
F23 C48 1.322(6) .
C33 C32 1.384(6) .
C33 C36 1.386(7) .
F20 C44 1.294(7) .
C22 C23 1.399(7) .
F25 C49 1.341(7) .
C7 C4 1.406(6) .
C52 C51 1.399(7) .
C52 C53 1.537(6) .
F26 C49 1.307(7) .
C2 C5 1.388(7) .
F34 C58 1.325(6) .
C17 C16 1.384(7) .
C17 C18 1.393(7) .
C23 C24 1.532(7) .
F27 C49 1.287(7) .
F2 C15 1.324(7) .
C32 C31 1.398(7) .
C16 C15 1.540(8) .
F32 C54 1.337(7) .
C45 C46 1.376(8) .
C45 C44 1.535(8) .
C57 C56 1.388(8) .
C57 C58 1.515(8) .
C46 C47 1.373(8) .
C24 F13 1.293(7) .
C24 F14 1.341(7) .
F21 C44 1.306(8) .
C44 F19 1.316(8) .
C28 C27 1.393(8) .
C28 C29 1.558(7) .
F35 C58 1.287(7) .
F7 C25 1.319(7) .
C18 C19 1.536(7) .
C47 C48 1.520(8) .
C54 C55 1.511(8) .
C19 F6 1.318(8) .
C56 C55 1.409(8) .
F12 C29 1.313(8) .
F10 C29 1.299(8) .
F11 C29 1.277(8) .
O2 Nd2 2.374(3) 4_566
